data_4101520
loop_
_publ_author_name
'Roger, Mathieu'
'Barros, No\'emi'
'Arliguie, Th\'er\`ese'
'Thu\'ery, Pierre'
'Maron, Laurent'
'Ephritikhine, Michel'

_publ_section_title
;
 U(SMes*)n, (n = 3, 4) and Ln(SMes*)3 (Ln = La, Ce, Pr, Nd):
 lanthanide(III)/actinide(III) differentiation in agostic interactions
 and an unprecedented eta3 ligation mode of the arylthiolate ligand,
 from X-ray diffraction and DFT analysis.
;
_journal_issue 27
_journal_name_full 'Journal of the American Chemical Society'
_journal_page_first 8790
_journal_page_last 8802
_journal_paper_doi 10.1021/ja0584830
_journal_volume 128
_journal_year 2006
_chemical_formula_sum 'C54 H87 La S3'
_chemical_formula_weight 971.33
_space_group_IT_number 14
_symmetry_cell_setting monoclinic
_symmetry_space_group_name_Hall '-P 2ybc'
_symmetry_space_group_name_H-M 'P 1 21/c 1'
_atom_sites_solution_hydrogens geom
_atom_sites_solution_primary direct
_atom_sites_solution_secondary difmap
_audit_creation_method SHELXL-97
_cell_angle_alpha 90.00
_cell_angle_beta 110.052(2)
_cell_angle_gamma 90.00
_cell_formula_units_Z 8
_cell_length_a 16.0518(5)
_cell_length_b 37.5440(10)
_cell_length_c 18.9539(12)
_cell_measurement_reflns_used 19520
_cell_measurement_temperature 100(2)
_cell_measurement_theta_max 25.68
_cell_measurement_theta_min 2.91
_cell_volume 10730.1(8)
_computing_cell_refinement 'DENZO-SMN (Otwinowski & Minor, 1997)'
_computing_data_collection 'Kappa-CCD software (Nonius B.V., 1998)'
_computing_data_reduction 'DENZO-SMN (Otwinowski & Minor, 1997)'
_computing_molecular_graphics 'SHELXTL (Sheldrick, 1999)'
_computing_publication_material 'SHELXTL (Sheldrick, 1999)'
_computing_structure_refinement 'SHELXL-97 (Sheldrick, 1997)'
_computing_structure_solution 'SHELXS-97 (Sheldrick, 1997)'
_diffrn_ambient_temperature 100(2)
_diffrn_measured_fraction_theta_full 0.958
_diffrn_measured_fraction_theta_max 0.958
_diffrn_measurement_device_type 'Nonius Kappa-CCD'
_diffrn_measurement_method '\f and \w scans'
_diffrn_radiation_monochromator graphite
_diffrn_radiation_source 'fine-focus sealed tube'
_diffrn_radiation_type MoK\a
_diffrn_radiation_wavelength 0.71073
_diffrn_reflns_av_R_equivalents 0.0721
_diffrn_reflns_av_sigmaI/netI 0.0443
_diffrn_reflns_limit_h_max 19
_diffrn_reflns_limit_h_min 0
_diffrn_reflns_limit_k_max 45
_diffrn_reflns_limit_k_min 0
_diffrn_reflns_limit_l_max 21
_diffrn_reflns_limit_l_min -22
_diffrn_reflns_number 93477
_diffrn_reflns_theta_full 25.68
_diffrn_reflns_theta_max 25.68
_diffrn_reflns_theta_min 2.91
_diffrn_standards_decay_% 0
_diffrn_standards_interval_time 0
_exptl_absorpt_coefficient_mu 0.945
_exptl_absorpt_correction_T_max 0.918
_exptl_absorpt_correction_T_min 0.722
_exptl_absorpt_correction_type refdelf
_exptl_absorpt_process_details 'program DELABS from PLATON (Spek, 2000)'
_exptl_crystal_colour colourless
_exptl_crystal_density_diffrn 1.203
_exptl_crystal_density_meas ?
_exptl_crystal_description platelet
_exptl_crystal_F_000 4128
_exptl_crystal_size_max 0.25
_exptl_crystal_size_mid 0.18
_exptl_crystal_size_min 0.09
_refine_diff_density_max 2.281
_refine_diff_density_min -1.173
_refine_diff_density_rms 0.255
_refine_ls_extinction_method none
_refine_ls_goodness_of_fit_ref 1.037
_refine_ls_hydrogen_treatment constr
_refine_ls_matrix_type full
_refine_ls_number_parameters 1095
_refine_ls_number_reflns 19520
_refine_ls_number_restraints 66
_refine_ls_restrained_S_all 1.128
_refine_ls_R_factor_all 0.0849
_refine_ls_R_factor_gt 0.0654
_refine_ls_shift/su_max 0.002
_refine_ls_shift/su_mean 0.000
_refine_ls_structure_factor_coef Fsqd
_refine_ls_weighting_details 'calc w=1/[\s^2^(Fo^2^)+(0.0593P)^2^+80.6474P] where P=(Fo^2^+2Fc^2^)/3'
_refine_ls_weighting_scheme calc
_refine_ls_wR_factor_gt 0.1513
_refine_ls_wR_factor_ref 0.1654
_reflns_number_gt 15591
_reflns_number_total 19520
_reflns_threshold_expression >2sigma(I)
_cod_data_source_file ja0584830si20060516_095744.cif
_cod_data_source_block 6bis
_cod_original_sg_symbol_H-M 'P 21/c'
_cod_database_code 4101520

loop_
_symmetry_equiv_pos_as_xyz
'x, y, z'
'-x, y+1/2, -z+1/2'
'-x, -y, -z'
'x, -y-1/2, z-1/2'

loop_
_atom_site_label
_atom_site_type_symbol
_atom_site_fract_x
_atom_site_fract_y
_atom_site_fract_z
_atom_site_U_iso_or_equiv
_atom_site_adp_type
_atom_site_occupancy
_atom_site_symmetry_multiplicity
_atom_site_calc_flag
_atom_site_refinement_flags
La1 La 0.01103(2) 0.365202(9) 0.292039(19) 0.01822(10) Uani 1 1 d .
La2 La 0.49818(2) 0.639082(9) 0.206610(19) 0.02017(10) Uani 1 1 d .
S1A S 0.14358(9) 0.35115(4) 0.23470(8) 0.0201(3) Uani 1 1 d .
S2A S -0.07053(9) 0.43043(4) 0.24946(9) 0.0230(3) Uani 1 1 d .
S3A S -0.06419(9) 0.30980(4) 0.34373(9) 0.0222(3) Uani 1 1 d .
S1B S 0.55138(10) 0.68346(4) 0.11324(10) 0.0287(4) Uani 1 1 d .
S2B S 0.37113(9) 0.65439(4) 0.27111(8) 0.0188(3) Uani 1 1 d .
S3B S 0.55535(15) 0.57122(6) 0.20219(17) 0.0606(6) Uani 1 1 d U
C1A C 0.1186(4) 0.30550(15) 0.2469(3) 0.0174(11) Uani 1 1 d .
C1B C 0.6458(4) 0.65528(16) 0.1478(3) 0.0219(12) Uani 1 1 d .
C2B C 0.6939(4) 0.65422(16) 0.2269(3) 0.0198(12) Uani 1 1 d .
C2A C 0.1367(3) 0.29118(15) 0.3204(3) 0.0182(12) Uani 1 1 d .
C3A C 0.0956(4) 0.25900(15) 0.3272(3) 0.0185(12) Uani 1 1 d .
H3A H 0.1045 0.2503 0.3752 0.022 Uiso 1 1 calc R
C3B C 0.7491(4) 0.62467(17) 0.2551(3) 0.0208(12) Uani 1 1 d .
H3B H 0.7768 0.6227 0.3069 0.025 Uiso 1 1 calc R
C4A C 0.0426(4) 0.23961(15) 0.2662(3) 0.0171(11) Uani 1 1 d .
C4B C 0.7642(4) 0.59845(16) 0.2100(4) 0.0252(13) Uani 1 1 d .
C5A C 0.0380(4) 0.25184(15) 0.1952(3) 0.0185(12) Uani 1 1 d .
H5A H 0.0077 0.2380 0.1537 0.022 Uiso 1 1 calc R
C5B C 0.7282(4) 0.60400(18) 0.1326(4) 0.0295(14) Uani 1 1 d .
H5B H 0.7431 0.5881 0.1012 0.035 Uiso 1 1 calc R
C6A C 0.0760(4) 0.28346(15) 0.1831(3) 0.0179(11) Uani 1 1 d .
C6B C 0.6716(4) 0.63177(18) 0.1002(3) 0.0276(14) Uani 1 1 d .
C7A C 0.2078(4) 0.30639(16) 0.3924(3) 0.0200(12) Uani 1 1 d .
C7B C 0.7027(4) 0.68733(18) 0.2788(4) 0.0280(14) Uani 1 1 d .
C8A C 0.1828(4) 0.34245(16) 0.4193(3) 0.0221(13) Uani 1 1 d .
H8A H 0.1316 0.3399 0.4304 0.027 Uiso 1 1 d R
H8B H 0.2242 0.3500 0.4589 0.027 Uiso 1 1 d R
H8C H 0.1748 0.3625 0.3846 0.027 Uiso 1 1 d R
C8B C 0.6201(4) 0.6965(2) 0.2989(4) 0.0342(16) Uani 1 1 d .
H8D H 0.5721 0.7021 0.2593 0.041 Uiso 1 1 d R
H8E H 0.6003 0.6758 0.3228 0.041 Uiso 1 1 d R
H8F H 0.6325 0.7135 0.3357 0.041 Uiso 1 1 d R
C9A C 0.2963(4) 0.31033(17) 0.3779(3) 0.0239(13) Uani 1 1 d .
H9A1 H 0.3403 0.3202 0.4216 0.036 Uiso 1 1 calc R
H9A2 H 0.2880 0.3259 0.3358 0.036 Uiso 1 1 calc R
H9A3 H 0.3155 0.2874 0.3672 0.036 Uiso 1 1 calc R
C9B C 0.7275(4) 0.71960(18) 0.2409(4) 0.0351(16) Uani 1 1 d .
H9B1 H 0.7339 0.7401 0.2725 0.053 Uiso 1 1 calc R
H9B2 H 0.6817 0.7239 0.1934 0.053 Uiso 1 1 calc R
H9B3 H 0.7825 0.7150 0.2330 0.053 Uiso 1 1 calc R
C10A C 0.2260(4) 0.28084(18) 0.4596(3) 0.0249(13) Uani 1 1 d .
H10A H 0.2409 0.2577 0.4458 0.037 Uiso 1 1 calc R
H10B H 0.1740 0.2791 0.4735 0.037 Uiso 1 1 calc R
H10C H 0.2745 0.2898 0.5013 0.037 Uiso 1 1 calc R
C10B C 0.7777(4) 0.6819(2) 0.3543(4) 0.0376(17) Uani 1 1 d .
H10D H 0.7829 0.7028 0.3849 0.056 Uiso 1 1 calc R
H10E H 0.8325 0.6780 0.3457 0.056 Uiso 1 1 calc R
H10F H 0.7645 0.6617 0.3796 0.056 Uiso 1 1 calc R
C11A C -0.0046(4) 0.20512(16) 0.2732(3) 0.0196(12) Uani 1 1 d .
C11B C 0.8222(4) 0.56567(18) 0.2423(5) 0.0354(17) Uani 1 1 d .
C12A C -0.1027(4) 0.20747(17) 0.2257(3) 0.0258(13) Uani 1 1 d .
H12A H -0.1296 0.2267 0.2435 0.039 Uiso 1 1 calc R
H12B H -0.1316 0.1855 0.2294 0.039 Uiso 1 1 calc R
H12C H -0.1087 0.2117 0.1742 0.039 Uiso 1 1 calc R
C12B C 0.7742(5) 0.53185(18) 0.2038(5) 0.0435(19) Uani 1 1 d .
H12D H 0.8108 0.5115 0.2236 0.065 Uiso 1 1 calc R
H12E H 0.7626 0.5334 0.1507 0.065 Uiso 1 1 calc R
H12F H 0.7191 0.5295 0.2128 0.065 Uiso 1 1 calc R
C13A C 0.0378(4) 0.17312(16) 0.2467(4) 0.0270(14) Uani 1 1 d .
H13A H 0.0348 0.1770 0.1958 0.041 Uiso 1 1 calc R
H13B H 0.0062 0.1517 0.2494 0.041 Uiso 1 1 calc R
H13C H 0.0987 0.1708 0.2785 0.041 Uiso 1 1 calc R
C13B C 0.9090(5) 0.5691(2) 0.2258(6) 0.054(2) Uani 1 1 d .
H13D H 0.9460 0.5488 0.2460 0.082 Uiso 1 1 calc R
H13E H 0.9393 0.5904 0.2485 0.082 Uiso 1 1 calc R
H13F H 0.8959 0.5701 0.1725 0.082 Uiso 1 1 calc R
C14A C 0.0023(4) 0.19786(17) 0.3548(3) 0.0245(13) Uani 1 1 d .
H14A H 0.0635 0.1952 0.3855 0.037 Uiso 1 1 calc R
H14B H -0.0293 0.1764 0.3568 0.037 Uiso 1 1 calc R
H14C H -0.0231 0.2174 0.3730 0.037 Uiso 1 1 calc R
C14B C 0.8425(5) 0.5619(2) 0.3273(4) 0.046(2) Uani 1 1 d .
H14D H 0.7879 0.5604 0.3373 0.070 Uiso 1 1 calc R
H14E H 0.8757 0.5822 0.3527 0.070 Uiso 1 1 calc R
H14F H 0.8766 0.5406 0.3449 0.070 Uiso 1 1 calc R
C15A C 0.0758(4) 0.29172(15) 0.1022(3) 0.0188(12) Uani 1 1 d .
C15B C 0.6459(5) 0.6378(2) 0.0145(4) 0.0417(19) Uani 1 1 d .
C16A C 0.0173(4) 0.32362(18) 0.0652(3) 0.0261(13) Uani 1 1 d .
H16A H 0.0181 0.3267 0.0151 0.039 Uiso 1 1 calc R
H16B H 0.0397 0.3447 0.0939 0.039 Uiso 1 1 calc R
H16C H -0.0424 0.3194 0.0633 0.039 Uiso 1 1 calc R
C16B C 0.5472(6) 0.6291(3) -0.0285(5) 0.073(3) Uani 1 1 d .
H16D H 0.5103 0.6457 -0.0143 0.109 Uiso 1 1 calc R
H16E H 0.5345 0.6053 -0.0162 0.109 Uiso 1 1 calc R
H16F H 0.5355 0.6307 -0.0815 0.109 Uiso 1 1 calc R
C17A C 0.0411(4) 0.25977(17) 0.0501(3) 0.0257(13) Uani 1 1 d .
H17A H 0.0495 0.2640 0.0030 0.038 Uiso 1 1 calc R
H17B H -0.0209 0.2565 0.0416 0.038 Uiso 1 1 calc R
H17C H 0.0731 0.2387 0.0729 0.038 Uiso 1 1 calc R
C17B C 0.7013(7) 0.6145(3) -0.0197(5) 0.065(3) Uani 1 1 d .
H17D H 0.6863 0.6201 -0.0720 0.097 Uiso 1 1 calc R
H17E H 0.6889 0.5899 -0.0143 0.097 Uiso 1 1 calc R
H17F H 0.7632 0.6191 0.0060 0.097 Uiso 1 1 calc R
C18A C 0.1715(4) 0.29833(17) 0.1048(3) 0.0231(13) Uani 1 1 d .
H18A H 0.2071 0.2777 0.1249 0.035 Uiso 1 1 calc R
H18B H 0.1957 0.3185 0.1361 0.035 Uiso 1 1 calc R
H18C H 0.1715 0.3029 0.0549 0.035 Uiso 1 1 calc R
C18B C 0.6676(5) 0.6771(2) 0.0006(5) 0.050(2) Uani 1 1 d .
H18D H 0.6312 0.6930 0.0173 0.075 Uiso 1 1 calc R
H18E H 0.6560 0.6807 -0.0521 0.075 Uiso 1 1 calc R
H18F H 0.7290 0.6819 0.0279 0.075 Uiso 1 1 calc R
C19B C 0.3884(3) 0.70034(15) 0.2539(3) 0.0157(11) Uani 1 1 d .
C19A C 0.0415(4) 0.44027(15) 0.2581(3) 0.0205(12) Uani 1 1 d .
C20B C 0.4258(3) 0.72419(15) 0.3152(3) 0.0157(11) Uani 1 1 d .
C20A C 0.1085(4) 0.44239(15) 0.3318(3) 0.0208(12) Uani 1 1 d .
C21B C 0.4559(4) 0.75704(15) 0.2993(3) 0.0181(11) Uani 1 1 d .
H21B H 0.4810 0.7727 0.3390 0.022 Uiso 1 1 calc R
C21A C 0.1974(4) 0.44041(16) 0.3373(3) 0.0221(12) Uani 1 1 d .
H21A H 0.2408 0.4404 0.3848 0.027 Uiso 1 1 calc R
C22B C 0.4505(3) 0.76794(15) 0.2275(3) 0.0171(11) Uani 1 1 d .
C22A C 0.2239(4) 0.43840(16) 0.2750(4) 0.0242(13) Uani 1 1 d .
C23B C 0.4044(4) 0.74559(15) 0.1685(3) 0.0181(11) Uani 1 1 d .
H23B H 0.3963 0.7529 0.1197 0.022 Uiso 1 1 calc R
C23A C 0.1586(4) 0.44094(16) 0.2051(4) 0.0253(13) Uani 1 1 d .
H23A H 0.1757 0.4415 0.1630 0.030 Uiso 1 1 calc R
C24B C 0.3691(3) 0.71221(15) 0.1790(3) 0.0167(11) Uani 1 1 d .
C24A C 0.0683(4) 0.44272(15) 0.1946(3) 0.0237(13) Uani 1 1 d .
C25B C 0.4315(4) 0.71651(15) 0.3976(3) 0.0179(11) Uani 1 1 d .
C25A C 0.0870(4) 0.45107(17) 0.4046(3) 0.0248(13) Uani 1 1 d .
C26B C 0.4967(4) 0.68659(17) 0.4349(3) 0.0258(13) Uani 1 1 d .
H26A H 0.5547 0.6927 0.4345 0.039 Uiso 1 1 calc R
H26B H 0.4775 0.6648 0.4077 0.039 Uiso 1 1 calc R
H26C H 0.4990 0.6836 0.4858 0.039 Uiso 1 1 calc R
C26A C 0.1718(4) 0.4596(2) 0.4709(4) 0.0341(16) Uani 1 1 d .
H26D H 0.2048 0.4777 0.4563 0.051 Uiso 1 1 calc R
H26E H 0.2074 0.4385 0.4853 0.051 Uiso 1 1 calc R
H26F H 0.1562 0.4679 0.5126 0.051 Uiso 1 1 calc R
C27B C 0.3382(4) 0.70692(17) 0.3990(3) 0.0229(13) Uani 1 1 d .
H27A H 0.3417 0.7026 0.4499 0.034 Uiso 1 1 calc R
H27B H 0.3169 0.6859 0.3694 0.034 Uiso 1 1 calc R
H27C H 0.2982 0.7263 0.3787 0.034 Uiso 1 1 calc R
C27A C 0.0299(4) 0.48493(17) 0.3908(4) 0.0305(14) Uani 1 1 d .
H27D H 0.0167 0.4906 0.4353 0.046 Uiso 1 1 calc R
H27E H -0.0244 0.4810 0.3498 0.046 Uiso 1 1 calc R
H27F H 0.0616 0.5043 0.3788 0.046 Uiso 1 1 calc R
C28B C 0.4625(4) 0.74951(16) 0.4481(3) 0.0241(13) Uani 1 1 d .
H28A H 0.4613 0.7444 0.4974 0.036 Uiso 1 1 calc R
H28B H 0.4236 0.7691 0.4270 0.036 Uiso 1 1 calc R
H28C H 0.5218 0.7556 0.4514 0.036 Uiso 1 1 calc R
C28A C 0.0402(4) 0.42081(17) 0.4312(4) 0.0284(14) Uani 1 1 d .
H28D H 0.0763 0.3998 0.4401 0.043 Uiso 1 1 calc R
H28E H -0.0161 0.4160 0.3932 0.043 Uiso 1 1 calc R
H28F H 0.0314 0.4278 0.4768 0.043 Uiso 1 1 calc R
C29B C 0.4898(4) 0.80373(15) 0.2166(3) 0.0184(12) Uani 1 1 d .
C29A C 0.3231(4) 0.43592(19) 0.2845(4) 0.0330(15) Uani 1 1 d .
C30B C 0.5889(4) 0.80439(17) 0.2641(3) 0.0262(13) Uani 1 1 d .
H30A H 0.5960 0.8011 0.3161 0.039 Uiso 1 1 calc R
H30B H 0.6139 0.8269 0.2577 0.039 Uiso 1 1 calc R
H30C H 0.6188 0.7856 0.2481 0.039 Uiso 1 1 calc R
C30A C 0.3655(5) 0.4052(2) 0.3385(5) 0.0428(19) Uani 1 1 d .
H30D H 0.3593 0.4097 0.3864 0.064 Uiso 1 1 calc R
H30E H 0.4273 0.4035 0.3447 0.064 Uiso 1 1 calc R
H30F H 0.3364 0.3833 0.3182 0.064 Uiso 1 1 calc R
C31B C 0.4807(4) 0.81017(17) 0.1349(3) 0.0268(14) Uani 1 1 d .
H31A H 0.5080 0.7909 0.1175 0.040 Uiso 1 1 calc R
H31B H 0.5094 0.8321 0.1310 0.040 Uiso 1 1 calc R
H31C H 0.4190 0.8115 0.1047 0.040 Uiso 1 1 calc R
C31A C 0.3382(7) 0.4276(3) 0.2128(6) 0.073(3) Uani 1 1 d U
H31D H 0.3084 0.4058 0.1922 0.110 Uiso 1 1 calc R
H31E H 0.4006 0.4250 0.2224 0.110 Uiso 1 1 calc R
H31F H 0.3154 0.4466 0.1776 0.110 Uiso 1 1 calc R
C32B C 0.4422(4) 0.83394(17) 0.2417(4) 0.0302(14) Uani 1 1 d .
H32A H 0.3809 0.8344 0.2102 0.045 Uiso 1 1 calc R
H32B H 0.4694 0.8563 0.2378 0.045 Uiso 1 1 calc R
H32C H 0.4463 0.8301 0.2929 0.045 Uiso 1 1 calc R
C32A C 0.3695(7) 0.4701(3) 0.3189(6) 0.076(3) Uani 1 1 d U
H32D H 0.3502 0.4891 0.2831 0.114 Uiso 1 1 calc R
H32E H 0.4325 0.4671 0.3326 0.114 Uiso 1 1 calc R
H32F H 0.3553 0.4758 0.3629 0.114 Uiso 1 1 calc R
C33B C 0.2983(4) 0.69495(16) 0.1089(3) 0.0206(12) Uani 1 1 d .
C33A C 0.0028(4) 0.44947(17) 0.1136(4) 0.0271(14) Uani 1 1 d .
C34B C 0.3198(4) 0.65686(16) 0.0876(3) 0.0207(12) Uani 1 1 d .
H34D H 0.3777 0.6573 0.0808 0.025 Uiso 1 1 d R
H34E H 0.3195 0.6392 0.1209 0.025 Uiso 1 1 d R
H34F H 0.2746 0.6506 0.0460 0.025 Uiso 1 1 d R
C34A C -0.0616(5) 0.41840(18) 0.0804(4) 0.0339(16) Uani 1 1 d .
H34A H -0.0905 0.4221 0.0275 0.051 Uiso 1 1 calc R
H34B H -0.1053 0.4174 0.1045 0.051 Uiso 1 1 calc R
H34C H -0.0291 0.3964 0.0886 0.051 Uiso 1 1 calc R
C35B C 0.2820(4) 0.71728(17) 0.0380(3) 0.0258(13) Uani 1 1 d .
H35A H 0.2331 0.7075 -0.0021 0.039 Uiso 1 1 calc R
H35B H 0.3342 0.7171 0.0242 0.039 Uiso 1 1 calc R
H35C H 0.2685 0.7413 0.0475 0.039 Uiso 1 1 calc R
C35A C 0.0512(5) 0.4564(2) 0.0580(4) 0.0412(18) Uani 1 1 d .
H35D H 0.0922 0.4757 0.0760 0.062 Uiso 1 1 calc R
H35E H 0.0088 0.4624 0.0099 0.062 Uiso 1 1 calc R
H35F H 0.0829 0.4353 0.0534 0.062 Uiso 1 1 calc R
C36B C 0.2109(4) 0.69382(18) 0.1252(4) 0.0271(14) Uani 1 1 d .
H36A H 0.1948 0.7175 0.1344 0.041 Uiso 1 1 calc R
H36B H 0.2184 0.6793 0.1686 0.041 Uiso 1 1 calc R
H36C H 0.1650 0.6839 0.0827 0.041 Uiso 1 1 calc R
C36A C -0.0516(4) 0.48379(17) 0.1141(4) 0.0307(15) Uani 1 1 d .
H36D H -0.0118 0.5034 0.1330 0.046 Uiso 1 1 calc R
H36E H -0.0865 0.4801 0.1457 0.046 Uiso 1 1 calc R
H36F H -0.0900 0.4890 0.0639 0.046 Uiso 1 1 calc R
C37A C -0.1457(4) 0.34345(15) 0.3374(3) 0.0186(12) Uani 1 1 d .
C37B C 0.4537(5) 0.56391(18) 0.2209(5) 0.044(2) Uani 1 1 d .
C38A C -0.1536(4) 0.35870(16) 0.4036(3) 0.0208(12) Uani 1 1 d .
C38B C 0.4489(4) 0.56905(17) 0.2934(5) 0.041(2) Uani 1 1 d .
C39A C -0.2042(4) 0.38935(15) 0.3963(3) 0.0206(12) Uani 1 1 d .
H39A H -0.2081 0.3998 0.4395 0.025 Uiso 1 1 calc R
C39B C 0.3633(4) 0.57097(17) 0.2997(4) 0.0310(15) Uani 1 1 d .
H39B H 0.3589 0.5748 0.3468 0.037 Uiso 1 1 calc R
C40A C -0.2496(4) 0.40521(15) 0.3271(3) 0.0197(12) Uani 1 1 d .
C40B C 0.2867(4) 0.56734(16) 0.2386(4) 0.0251(13) Uani 1 1 d .
C41B C 0.2969(4) 0.55823(18) 0.1712(4) 0.0314(15) Uani 1 1 d .
H41B H 0.2460 0.5539 0.1301 0.038 Uiso 1 1 calc R
C41A C -0.2482(4) 0.38804(16) 0.2638(3) 0.0211(12) Uani 1 1 d .
H41A H -0.2810 0.3976 0.2173 0.025 Uiso 1 1 calc R
C42A C -0.1995(4) 0.35664(15) 0.2656(3) 0.0189(12) Uani 1 1 d .
C42B C 0.3777(5) 0.55510(19) 0.1609(4) 0.0381(17) Uani 1 1 d .
C43A C -0.1182(4) 0.34075(17) 0.4827(3) 0.0258(13) Uani 1 1 d .
C43B C 0.5298(5) 0.5699(2) 0.3677(6) 0.067(3) Uani 1 1 d .
C44A C -0.0161(4) 0.33929(19) 0.5161(4) 0.0306(15) Uani 1 1 d .
H44A H 0.0016 0.3283 0.5648 0.046 Uiso 1 1 calc R
H44B H 0.0074 0.3630 0.5206 0.046 Uiso 1 1 calc R
H44C H 0.0062 0.3256 0.4836 0.046 Uiso 1 1 calc R
C44B C 0.5916(5) 0.6027(2) 0.3743(7) 0.081(4) Uani 1 1 d .
H44D H 0.6225 0.6002 0.3392 0.121 Uiso 1 1 calc R
H44E H 0.6338 0.6040 0.4244 0.121 Uiso 1 1 calc R
H44F H 0.5567 0.6240 0.3633 0.121 Uiso 1 1 calc R
C45A C -0.1578(4) 0.30332(18) 0.4750(4) 0.0310(15) Uani 1 1 d .
H45A H -0.2213 0.3048 0.4544 0.046 Uiso 1 1 calc R
H45B H -0.1405 0.2923 0.5236 0.046 Uiso 1 1 calc R
H45C H -0.1365 0.2894 0.4423 0.046 Uiso 1 1 calc R
C45B C 0.5845(7) 0.5359(3) 0.3698(6) 0.068(3) Uani 1 1 d U
H45D H 0.5509 0.5154 0.3742 0.102 Uiso 1 1 calc R
H45E H 0.6386 0.5369 0.4122 0.102 Uiso 1 1 calc R
H45F H 0.5982 0.5342 0.3244 0.102 Uiso 1 1 calc R
C46A C -0.1491(5) 0.3607(2) 0.5405(4) 0.0393(17) Uani 1 1 d .
H46A H -0.2127 0.3610 0.5237 0.059 Uiso 1 1 calc R
H46B H -0.1272 0.3847 0.5457 0.059 Uiso 1 1 calc R
H46C H -0.1266 0.3488 0.5882 0.059 Uiso 1 1 calc R
C46B C 0.5035(7) 0.5706(3) 0.4345(6) 0.071(3) Uani 1 1 d U
H46D H 0.4725 0.5923 0.4353 0.106 Uiso 1 1 calc R
H46E H 0.5554 0.5691 0.4787 0.106 Uiso 1 1 calc R
H46F H 0.4654 0.5507 0.4331 0.106 Uiso 1 1 calc R
C47A C -0.3013(4) 0.44001(16) 0.3256(4) 0.0253(13) Uani 1 1 d .
C47B C 0.1937(4) 0.57122(17) 0.2446(4) 0.0291(14) Uani 1 1 d .
C48B C 0.1568(6) 0.5349(3) 0.2480(6) 0.064(3) Uani 1 1 d U
H48A H 0.0987 0.5370 0.2515 0.095 Uiso 1 1 calc R
H48B H 0.1950 0.5224 0.2913 0.095 Uiso 1 1 calc R
H48C H 0.1530 0.5218 0.2034 0.095 Uiso 1 1 calc R
C48A C -0.3513(5) 0.45250(19) 0.2460(4) 0.0404(18) Uani 1 1 d .
H48D H -0.3926 0.4344 0.2197 0.061 Uiso 1 1 calc R
H48E H -0.3100 0.4569 0.2205 0.061 Uiso 1 1 calc R
H48F H -0.3829 0.4740 0.2476 0.061 Uiso 1 1 calc R
C49A C -0.3685(5) 0.43372(19) 0.3653(5) 0.0435(19) Uani 1 1 d .
H49A H -0.4085 0.4151 0.3401 0.065 Uiso 1 1 calc R
H49B H -0.4013 0.4552 0.3641 0.065 Uiso 1 1 calc R
H49C H -0.3377 0.4269 0.4165 0.065 Uiso 1 1 calc R
C49B C 0.1975(8) 0.5901(3) 0.3164(6) 0.083(3) Uani 1 1 d U
H49D H 0.2192 0.6139 0.3162 0.125 Uiso 1 1 calc R
H49E H 0.2365 0.5773 0.3588 0.125 Uiso 1 1 calc R
H49F H 0.1391 0.5909 0.3196 0.125 Uiso 1 1 calc R
C50A C -0.2355(4) 0.46898(17) 0.3666(4) 0.0327(15) Uani 1 1 d .
H50A H -0.2665 0.4910 0.3643 0.049 Uiso 1 1 calc R
H50B H -0.1917 0.4719 0.3430 0.049 Uiso 1 1 calc R
H50C H -0.2069 0.4622 0.4181 0.049 Uiso 1 1 calc R
C50B C 0.1354(7) 0.5934(3) 0.1816(6) 0.079(3) Uani 1 1 d U
H50D H 0.1234 0.5809 0.1351 0.119 Uiso 1 1 calc R
H50E H 0.1647 0.6155 0.1795 0.119 Uiso 1 1 calc R
H50F H 0.0807 0.5983 0.1897 0.119 Uiso 1 1 calc R
C51A C -0.2170(4) 0.33612(16) 0.1911(3) 0.0236(13) Uani 1 1 d .
C51B C 0.3747(6) 0.5400(3) 0.0814(5) 0.057(2) Uani 1 1 d U
C52A C -0.1378(4) 0.33447(18) 0.1622(4) 0.0267(14) Uani 1 1 d .
H52A H -0.0910 0.3201 0.1979 0.032 Uiso 1 1 d R
H52B H -0.1179 0.3573 0.1608 0.032 Uiso 1 1 d R
H52C H -0.1585 0.3239 0.1120 0.032 Uiso 1 1 d R
C52B C 0.4002(9) 0.5692(4) 0.0361(8) 0.106(4) Uani 1 1 d U
H52D H 0.4061 0.5591 -0.0084 0.158 Uiso 1 1 calc R
H52E H 0.4555 0.5797 0.0661 0.158 Uiso 1 1 calc R
H52F H 0.3548 0.5872 0.0222 0.158 Uiso 1 1 calc R
C53A C -0.2469(4) 0.29773(17) 0.1989(4) 0.0278(14) Uani 1 1 d .
H53A H -0.2557 0.2850 0.1531 0.042 Uiso 1 1 calc R
H53B H -0.3015 0.2983 0.2091 0.042 Uiso 1 1 calc R
H53C H -0.2022 0.2860 0.2395 0.042 Uiso 1 1 calc R
C53B C 0.4440(6) 0.5093(2) 0.0968(6) 0.058(2) Uani 1 1 d .
H53D H 0.4266 0.4902 0.1225 0.087 Uiso 1 1 calc R
H53E H 0.5011 0.5180 0.1274 0.087 Uiso 1 1 calc R
H53F H 0.4469 0.5007 0.0500 0.087 Uiso 1 1 calc R
C54A C -0.2926(4) 0.35359(19) 0.1259(3) 0.0294(14) Uani 1 1 d .
H54A H -0.2745 0.3769 0.1161 0.044 Uiso 1 1 calc R
H54B H -0.3448 0.3555 0.1395 0.044 Uiso 1 1 calc R
H54C H -0.3054 0.3392 0.0816 0.044 Uiso 1 1 calc R
C54B C 0.2855(8) 0.5249(3) 0.0349(7) 0.085(3) Uani 1 1 d U
H54D H 0.2673 0.5076 0.0640 0.128 Uiso 1 1 calc R
H54E H 0.2900 0.5137 -0.0092 0.128 Uiso 1 1 calc R
H54F H 0.2427 0.5438 0.0204 0.128 Uiso 1 1 calc R

loop_
_atom_site_aniso_label
_atom_site_aniso_U_11
_atom_site_aniso_U_22
_atom_site_aniso_U_33
_atom_site_aniso_U_23
_atom_site_aniso_U_13
_atom_site_aniso_U_12
La1 0.01720(17) 0.01678(17) 0.01920(18) -0.00118(13) 0.00434(13) -0.00091(12)
La2 0.01791(17) 0.02097(18) 0.02080(19) 0.00220(14) 0.00558(14) 0.00019(13)
S1A 0.0241(7) 0.0165(7) 0.0204(7) 0.0001(6) 0.0087(6) -0.0016(5)
S2A 0.0174(7) 0.0211(7) 0.0291(8) 0.0014(6) 0.0063(6) 0.0001(5)
S3A 0.0207(7) 0.0185(7) 0.0289(8) 0.0015(6) 0.0105(6) 0.0040(5)
S1B 0.0195(7) 0.0311(8) 0.0345(9) 0.0136(7) 0.0080(6) 0.0056(6)
S2B 0.0220(7) 0.0156(7) 0.0189(7) -0.0001(5) 0.0072(6) -0.0006(5)
S3B 0.0466(8) 0.0406(9) 0.1094(11) -0.0044(8) 0.0457(8) -0.0018(7)
C1A 0.020(3) 0.015(3) 0.018(3) -0.003(2) 0.007(2) 0.001(2)
C1B 0.019(3) 0.021(3) 0.024(3) 0.003(2) 0.006(2) 0.002(2)
C2B 0.014(3) 0.024(3) 0.023(3) 0.002(2) 0.008(2) -0.001(2)
C2A 0.016(3) 0.016(3) 0.024(3) -0.002(2) 0.008(2) 0.003(2)
C3A 0.021(3) 0.018(3) 0.016(3) 0.001(2) 0.006(2) 0.001(2)
C3B 0.016(3) 0.031(3) 0.015(3) 0.005(2) 0.004(2) 0.001(2)
C4A 0.018(3) 0.013(3) 0.019(3) -0.002(2) 0.005(2) 0.000(2)
C4B 0.020(3) 0.019(3) 0.040(4) 0.002(3) 0.015(3) -0.001(2)
C5A 0.017(3) 0.019(3) 0.017(3) -0.003(2) 0.004(2) -0.001(2)
C5B 0.030(3) 0.026(3) 0.038(4) -0.006(3) 0.019(3) -0.002(3)
C6A 0.020(3) 0.016(3) 0.019(3) 0.000(2) 0.008(2) -0.001(2)
C6B 0.024(3) 0.037(4) 0.020(3) 0.001(3) 0.006(3) -0.006(3)
C7A 0.019(3) 0.021(3) 0.018(3) 0.000(2) 0.004(2) -0.001(2)
C7B 0.021(3) 0.033(4) 0.032(4) -0.010(3) 0.012(3) 0.004(3)
C8A 0.017(3) 0.027(3) 0.018(3) -0.009(2) 0.000(2) 0.000(2)
C8B 0.026(3) 0.043(4) 0.034(4) -0.015(3) 0.011(3) 0.000(3)
C9A 0.017(3) 0.030(3) 0.023(3) -0.002(3) 0.005(2) 0.001(2)
C9B 0.030(3) 0.026(3) 0.050(4) -0.013(3) 0.015(3) -0.004(3)
C10A 0.022(3) 0.031(3) 0.018(3) 0.000(3) 0.002(2) -0.004(2)
C10B 0.024(3) 0.054(5) 0.032(4) -0.016(3) 0.006(3) -0.002(3)
C11A 0.022(3) 0.019(3) 0.018(3) -0.001(2) 0.008(2) -0.001(2)
C11B 0.024(3) 0.021(3) 0.063(5) 0.011(3) 0.017(3) 0.005(3)
C12A 0.026(3) 0.028(3) 0.022(3) -0.001(3) 0.006(3) -0.005(3)
C12B 0.037(4) 0.022(3) 0.077(6) 0.004(4) 0.027(4) 0.005(3)
C13A 0.032(3) 0.017(3) 0.036(4) -0.006(3) 0.016(3) -0.004(2)
C13B 0.035(4) 0.029(4) 0.110(8) 0.016(5) 0.039(5) 0.009(3)
C14A 0.023(3) 0.029(3) 0.021(3) 0.002(3) 0.006(2) -0.006(2)
C14B 0.048(4) 0.036(4) 0.049(5) 0.017(4) 0.008(4) 0.017(3)
C15A 0.025(3) 0.020(3) 0.011(3) -0.001(2) 0.006(2) 0.000(2)
C15B 0.039(4) 0.068(6) 0.016(3) 0.003(3) 0.007(3) 0.001(4)
C16A 0.027(3) 0.033(4) 0.016(3) 0.004(3) 0.006(2) 0.007(3)
C16B 0.053(5) 0.131(11) 0.023(4) -0.012(5) 0.000(4) -0.016(6)
C17A 0.037(3) 0.025(3) 0.013(3) 0.000(2) 0.007(3) -0.004(3)
C17B 0.081(7) 0.085(8) 0.038(5) -0.008(5) 0.033(5) 0.004(6)
C18A 0.027(3) 0.030(3) 0.016(3) 0.000(2) 0.012(2) 0.000(2)
C18B 0.048(5) 0.069(6) 0.041(5) 0.032(4) 0.025(4) 0.013(4)
C19B 0.015(2) 0.017(3) 0.017(3) -0.001(2) 0.006(2) 0.002(2)
C19A 0.020(3) 0.014(3) 0.028(3) 0.000(2) 0.010(2) -0.001(2)
C20B 0.012(2) 0.021(3) 0.014(3) 0.001(2) 0.004(2) 0.002(2)
C20A 0.024(3) 0.017(3) 0.022(3) -0.002(2) 0.008(2) -0.004(2)
C21B 0.019(3) 0.017(3) 0.020(3) -0.001(2) 0.008(2) 0.000(2)
C21A 0.017(3) 0.021(3) 0.025(3) -0.003(2) 0.002(2) 0.000(2)
C22B 0.015(3) 0.018(3) 0.019(3) 0.000(2) 0.006(2) 0.002(2)
C22A 0.027(3) 0.017(3) 0.031(3) 0.004(3) 0.012(3) -0.001(2)
C23B 0.021(3) 0.018(3) 0.016(3) 0.000(2) 0.007(2) 0.001(2)
C23A 0.028(3) 0.021(3) 0.029(3) 0.006(3) 0.014(3) 0.003(2)
C24B 0.013(2) 0.017(3) 0.021(3) -0.004(2) 0.007(2) 0.003(2)
C24A 0.027(3) 0.015(3) 0.026(3) 0.000(2) 0.005(3) 0.000(2)
C25B 0.019(3) 0.017(3) 0.016(3) 0.001(2) 0.005(2) 0.001(2)
C25A 0.028(3) 0.026(3) 0.021(3) -0.002(3) 0.008(3) 0.000(3)
C26B 0.025(3) 0.029(3) 0.022(3) 0.001(3) 0.006(3) 0.006(3)
C26A 0.038(4) 0.040(4) 0.022(3) -0.009(3) 0.006(3) -0.003(3)
C27B 0.020(3) 0.031(3) 0.021(3) 0.001(3) 0.011(2) 0.000(2)
C27A 0.036(4) 0.025(3) 0.032(4) -0.006(3) 0.014(3) 0.000(3)
C28B 0.032(3) 0.022(3) 0.019(3) 0.000(2) 0.010(3) -0.002(2)
C28A 0.039(4) 0.024(3) 0.029(3) -0.002(3) 0.020(3) -0.002(3)
C29B 0.021(3) 0.015(3) 0.019(3) 0.000(2) 0.006(2) -0.001(2)
C29A 0.020(3) 0.033(4) 0.048(4) 0.004(3) 0.015(3) 0.002(3)
C30B 0.025(3) 0.028(3) 0.025(3) -0.001(3) 0.008(3) -0.006(2)
C30A 0.027(3) 0.043(4) 0.060(5) 0.002(4) 0.016(3) 0.005(3)
C31B 0.032(3) 0.026(3) 0.023(3) 0.002(3) 0.010(3) -0.008(3)
C31A 0.072(3) 0.075(3) 0.073(3) 0.0005(11) 0.0261(14) 0.0009(11)
C32B 0.039(4) 0.019(3) 0.039(4) 0.001(3) 0.022(3) 0.002(3)
C32A 0.074(3) 0.075(3) 0.078(3) 0.0001(11) 0.0257(14) -0.0005(11)
C33B 0.019(3) 0.020(3) 0.019(3) -0.001(2) 0.002(2) 0.002(2)
C33A 0.030(3) 0.024(3) 0.026(3) 0.003(3) 0.009(3) 0.002(3)
C34B 0.019(3) 0.023(3) 0.019(3) -0.004(2) 0.004(2) -0.004(2)
C34A 0.042(4) 0.029(4) 0.023(3) -0.001(3) 0.001(3) 0.001(3)
C35B 0.029(3) 0.029(3) 0.015(3) 0.000(3) 0.001(2) -0.001(3)
C35A 0.048(4) 0.046(5) 0.030(4) 0.008(3) 0.013(3) 0.004(3)
C36B 0.017(3) 0.038(4) 0.024(3) -0.004(3) 0.005(2) 0.002(3)
C36A 0.033(3) 0.023(3) 0.031(4) 0.006(3) 0.005(3) 0.004(3)
C37A 0.017(3) 0.017(3) 0.023(3) 0.001(2) 0.008(2) 0.002(2)
C37B 0.032(4) 0.018(3) 0.093(7) -0.003(4) 0.036(4) 0.002(3)
C38A 0.021(3) 0.018(3) 0.023(3) -0.001(2) 0.007(2) 0.000(2)
C38B 0.021(3) 0.014(3) 0.074(6) -0.011(3) -0.002(3) 0.002(2)
C39A 0.022(3) 0.019(3) 0.022(3) -0.003(2) 0.009(2) 0.001(2)
C39B 0.029(3) 0.021(3) 0.037(4) -0.005(3) 0.003(3) 0.001(3)
C40A 0.018(3) 0.013(3) 0.028(3) -0.001(2) 0.006(2) -0.002(2)
C40B 0.024(3) 0.019(3) 0.031(3) 0.002(3) 0.008(3) -0.001(2)
C41B 0.028(3) 0.034(4) 0.030(4) 0.002(3) 0.007(3) 0.012(3)
C41A 0.019(3) 0.022(3) 0.021(3) 0.004(2) 0.005(2) -0.003(2)
C42A 0.019(3) 0.018(3) 0.022(3) -0.001(2) 0.010(2) -0.004(2)
C42B 0.039(4) 0.030(4) 0.054(5) 0.017(3) 0.028(4) 0.017(3)
C43A 0.031(3) 0.026(3) 0.021(3) 0.004(3) 0.011(3) 0.007(3)
C43B 0.032(4) 0.036(5) 0.102(8) -0.028(5) -0.018(4) 0.009(3)
C44A 0.032(3) 0.034(4) 0.021(3) 0.008(3) 0.002(3) 0.001(3)
C44B 0.034(4) 0.034(5) 0.138(10) -0.037(6) -0.017(5) 0.008(4)
C45A 0.032(3) 0.033(4) 0.031(4) 0.013(3) 0.015(3) 0.004(3)
C45B 0.067(3) 0.066(3) 0.069(3) -0.0011(11) 0.0208(14) 0.0013(11)
C46A 0.056(5) 0.042(4) 0.023(4) 0.004(3) 0.018(3) 0.010(3)
C46B 0.071(3) 0.069(3) 0.071(3) 0.0000(11) 0.0219(14) 0.0006(11)
C47A 0.022(3) 0.018(3) 0.037(4) 0.000(3) 0.011(3) 0.006(2)
C47B 0.021(3) 0.024(3) 0.047(4) -0.001(3) 0.019(3) 0.001(2)
C48B 0.063(3) 0.063(3) 0.066(3) -0.0001(11) 0.0229(13) -0.0002(11)
C48A 0.035(4) 0.028(4) 0.044(4) 0.001(3) -0.004(3) 0.011(3)
C49A 0.033(4) 0.028(4) 0.080(6) -0.007(4) 0.032(4) 0.004(3)
C49B 0.083(3) 0.084(3) 0.084(3) -0.0014(11) 0.0296(15) 0.0000(11)
C50A 0.031(3) 0.021(3) 0.046(4) -0.006(3) 0.012(3) 0.001(3)
C50B 0.079(3) 0.080(3) 0.080(3) 0.0010(11) 0.0276(15) 0.0010(11)
C51A 0.023(3) 0.022(3) 0.027(3) -0.003(3) 0.010(3) -0.002(2)
C51B 0.058(2) 0.057(2) 0.057(2) 0.0004(11) 0.0211(13) 0.0018(11)
C52A 0.026(3) 0.032(4) 0.023(3) -0.009(3) 0.011(3) -0.008(3)
C52B 0.106(4) 0.106(4) 0.105(4) 0.0003(11) 0.0373(18) 0.0011(11)
C53A 0.022(3) 0.025(3) 0.036(4) -0.012(3) 0.010(3) -0.006(2)
C53B 0.068(6) 0.043(5) 0.082(7) 0.013(5) 0.050(5) 0.024(4)
C54A 0.026(3) 0.040(4) 0.021(3) -0.005(3) 0.006(3) -0.002(3)
C54B 0.085(4) 0.086(4) 0.085(4) -0.0012(11) 0.0290(15) 0.0023(11)

loop_
_atom_type_symbol
_atom_type_description
_atom_type_scat_dispersion_real
_atom_type_scat_dispersion_imag
_atom_type_scat_source
C C 0.0033 0.0016 'International Tables Vol C Tables 4.2.6.8 and 6.1.1.4'
H H 0.0000 0.0000 'International Tables Vol C Tables 4.2.6.8 and 6.1.1.4'
S S 0.1246 0.1234 'International Tables Vol C Tables 4.2.6.8 and 6.1.1.4'
La La -0.2871 2.4523 'International Tables Vol C Tables 4.2.6.8 and 6.1.1.4'

loop_
_geom_angle_atom_site_label_1
_geom_angle_atom_site_label_2
_geom_angle_atom_site_label_3
_geom_angle
S3A La1 S1A 119.30(4)
S3A La1 S2A 123.54(4)
S1A La1 S2A 114.05(5)
S3A La1 C19A 157.05(12)
S1A La1 C19A 83.64(11)
S2A La1 C19A 36.13(11)
S3A La1 C52A 71.27(13)
S1A La1 C52A 96.20(12)
S2A La1 C52A 86.40(13)
C19A La1 C52A 109.30(17)
S3A La1 C37A 35.67(11)
S1A La1 C37A 152.65(11)
S2A La1 C37A 88.02(11)
C19A La1 C37A 122.07(15)
C52A La1 C37A 68.04(16)
S3A La1 C8A 84.05(12)
S1A La1 C8A 69.65(12)
S2A La1 C8A 132.68(12)
C19A La1 C8A 105.16(16)
C52A La1 C8A 140.91(17)
C37A La1 C8A 107.95(16)
S3A La1 C1A 84.62(11)
S1A La1 C1A 34.83(11)
S2A La1 C1A 143.82(11)
C19A La1 C1A 118.33(15)
C52A La1 C1A 81.91(16)
C37A La1 C1A 118.31(15)
C8A La1 C1A 65.61(15)
S3B La2 S1B 111.26(6)
S3B La2 S2B 120.97(6)
S1B La2 S2B 126.25(5)
S3B La2 C37B 36.91(14)
S1B La2 C37B 140.58(18)
S2B La2 C37B 85.40(14)
S3B La2 C1B 82.00(12)
S1B La2 C1B 35.57(11)
S2B La2 C1B 156.01(12)
C37B La2 C1B 118.34(18)
S3B La2 C8B 121.74(14)
S1B La2 C8B 70.23(15)
S2B La2 C8B 91.43(12)
C37B La2 C8B 139.2(2)
C1B La2 C8B 68.61(17)
S3B La2 C34B 115.05(12)
S1B La2 C34B 79.21(12)
S2B La2 C34B 68.60(11)
C37B La2 C34B 94.7(2)
C1B La2 C34B 109.92(16)
C8B La2 C34B 121.86(18)
S3B La2 C2B 80.58(12)
S1B La2 C2B 56.28(11)
S2B La2 C2B 141.11(12)
C37B La2 C2B 115.71(17)
C1B La2 C2B 27.17(15)
C8B La2 C2B 50.85(16)
C34B La2 C2B 135.21(16)
C1A S1A La1 83.96(18)
C19A S2A La1 78.19(19)
C37A S3A La1 80.96(19)
C1B S1B La2 79.5(2)
C19B S2B La2 86.33(17)
C37B S3B La2 78.4(2)
C2A C1A C6A 119.0(5)
C2A C1A S1A 120.4(4)
C6A C1A S1A 120.4(4)
C2A C1A La1 87.1(3)
C6A C1A La1 119.8(4)
S1A C1A La1 61.21(16)
C6B C1B C2B 118.5(5)
C6B C1B S1B 122.2(5)
C2B C1B S1B 119.2(5)
C6B C1B La2 123.3(4)
C2B C1B La2 79.5(3)
S1B C1B La2 64.96(18)
C3B C2B C1B 117.6(5)
C3B C2B C7B 118.6(5)
C1B C2B C7B 122.5(5)
C3B C2B La2 112.6(4)
C1B C2B La2 73.4(3)
C7B C2B La2 95.4(3)
C3A C2A C1A 118.0(5)
C3A C2A C7A 117.5(5)
C1A C2A C7A 124.1(5)
C4A C3A C2A 123.3(5)
C4B C3B C2B 123.3(6)
C3A C4A C5A 116.5(5)
C3A C4A C11A 123.6(5)
C5A C4A C11A 119.8(5)
C3B C4B C5B 116.6(6)
C3B C4B C11B 122.3(6)
C5B C4B C11B 120.9(6)
C6A C5A C4A 123.9(5)
C6B C5B C4B 123.6(6)
C5A C6A C1A 117.7(5)
C5A C6A C15A 118.6(5)
C1A C6A C15A 123.6(5)
C5B C6B C1B 118.4(6)
C5B C6B C15B 118.4(6)
C1B C6B C15B 122.9(6)
C10A C7A C9A 106.4(5)
C10A C7A C8A 105.7(5)
C9A C7A C8A 109.5(5)
C10A C7A C2A 111.7(5)
C9A C7A C2A 108.7(5)
C8A C7A C2A 114.5(4)
C9B C7B C10B 107.1(6)
C9B C7B C8B 108.9(6)
C10B C7B C8B 105.3(5)
C9B C7B C2B 108.5(5)
C10B C7B C2B 110.8(5)
C8B C7B C2B 115.8(5)
C7A C8A La1 104.3(3)
C7B C8B La2 97.9(4)
C12A C11A C4A 109.9(5)
C12A C11A C14A 107.9(5)
C4A C11A C14A 111.8(5)
C12A C11A C13A 109.4(5)
C4A C11A C13A 110.1(5)
C14A C11A C13A 107.5(5)
C12B C11B C13B 108.3(6)
C12B C11B C14B 108.3(6)
C13B C11B C14B 109.9(7)
C12B C11B C4B 109.6(6)
C13B C11B C4B 108.6(5)
C14B C11B C4B 112.0(6)
C17A C15A C16A 106.6(5)
C17A C15A C18A 106.5(5)
C16A C15A C18A 109.6(5)
C17A C15A C6A 110.8(5)
C16A C15A C6A 113.5(5)
C18A C15A C6A 109.6(4)
C17B C15B C16B 107.1(8)
C17B C15B C6B 111.9(7)
C16B C15B C6B 112.2(6)
C17B C15B C18B 105.8(7)
C16B C15B C18B 111.1(7)
C6B C15B C18B 108.7(6)
C24B C19B C20B 120.3(5)
C24B C19B S2B 119.3(4)
C20B C19B S2B 120.2(4)
C24A C19A C20A 118.6(5)
C24A C19A S2A 121.7(5)
C20A C19A S2A 119.5(4)
C24A C19A La1 111.5(4)
C20A C19A La1 88.1(3)
S2A C19A La1 65.69(17)
C21B C20B C19B 117.3(5)
C21B C20B C25B 118.3(5)
C19B C20B C25B 124.3(5)
C21A C20A C19A 118.1(5)
C21A C20A C25A 118.2(5)
C19A C20A C25A 123.2(5)
C20B C21B C22B 124.1(5)
C22A C21A C20A 122.9(6)
C23B C22B C21B 116.4(5)
C23B C22B C29B 123.5(5)
C21B C22B C29B 120.0(5)
C23A C22A C21A 117.4(6)
C23A C22A C29A 121.9(6)
C21A C22A C29A 120.6(6)
C22B C23B C24B 123.3(5)
C22A C23A C24A 123.3(6)
C23B C24B C19B 117.2(5)
C23B C24B C33B 117.2(5)
C19B C24B C33B 124.5(5)
C23A C24A C19A 118.6(6)
C23A C24A C33A 117.8(6)
C19A C24A C33A 123.5(5)
C26B C25B C28B 106.2(5)
C26B C25B C27B 109.4(5)
C28B C25B C27B 106.5(5)
C26B C25B C20B 113.1(5)
C28B C25B C20B 111.7(5)
C27B C25B C20B 109.7(4)
C27A C25A C26A 106.0(5)
C27A C25A C28A 109.6(5)
C26A C25A C28A 106.3(5)
C27A C25A C20A 108.8(5)
C26A C25A C20A 111.3(5)
C28A C25A C20A 114.5(5)
C31B C29B C22B 112.1(5)
C31B C29B C32B 108.3(5)
C22B C29B C32B 109.7(5)
C31B C29B C30B 108.1(5)
C22B C29B C30B 109.1(5)
C32B C29B C30B 109.4(5)
C31A C29A C32A 111.1(8)
C31A C29A C30A 106.1(7)
C32A C29A C30A 108.0(7)
C31A C29A C22A 112.9(7)
C32A C29A C22A 109.5(6)
C30A C29A C22A 109.0(5)
C35B C33B C36B 107.4(5)
C35B C33B C34B 105.2(5)
C36B C33B C34B 109.0(5)
C35B C33B C24B 112.0(5)
C36B C33B C24B 106.8(5)
C34B C33B C24B 116.2(4)
C35A C33A C34A 105.9(6)
C35A C33A C24A 112.1(5)
C34A C33A C24A 114.3(5)
C35A C33A C36A 106.4(5)
C34A C33A C36A 109.2(5)
C24A C33A C36A 108.6(5)
C33B C34B La2 104.1(3)
C38A C37A C42A 119.6(5)
C38A C37A S3A 120.5(4)
C42A C37A S3A 119.8(4)
C38A C37A La1 118.3(4)
C42A C37A La1 85.7(3)
S3A C37A La1 63.37(17)
C42B C37B C38B 120.1(6)
C42B C37B S3B 118.2(7)
C38B C37B S3B 121.5(6)
C42B C37B La2 108.9(5)
C38B C37B La2 93.1(4)
S3B C37B La2 64.7(2)
C39A C38A C37A 118.1(5)
C39A C38A C43A 117.5(5)
C37A C38A C43A 124.0(5)
C37B C38B C39B 117.7(6)
C37B C38B C43B 125.2(7)
C39B C38B C43B 117.0(8)
C38A C39A C40A 123.1(5)
C40B C39B C38B 122.3(7)
C41A C40A C39A 117.5(5)
C41A C40A C47A 123.6(5)
C39A C40A C47A 118.9(5)
C39B C40B C41B 116.5(6)
C39B C40B C47B 122.4(6)
C41B C40B C47B 121.0(6)
C42B C41B C40B 124.4(7)
C40A C41A C42A 123.2(5)
C41A C42A C37A 117.6(5)
C41A C42A C51A 117.9(5)
C37A C42A C51A 123.9(5)
C41B C42B C37B 117.8(7)
C41B C42B C51B 116.0(7)
C37B C42B C51B 126.2(7)
C45A C43A C44A 110.8(5)
C45A C43A C46A 106.8(6)
C44A C43A C46A 106.3(6)
C45A C43A C38A 107.7(5)
C44A C43A C38A 113.3(5)
C46A C43A C38A 111.9(5)
C46B C43B C45B 108.7(9)
C46B C43B C38B 112.7(8)
C45B C43B C38B 107.3(7)
C46B C43B C44B 106.4(8)
C45B C43B C44B 108.0(7)
C38B C43B C44B 113.6(9)
C48A C47A C49A 108.3(6)
C48A C47A C50A 108.8(6)
C49A C47A C50A 110.0(6)
C48A C47A C40A 112.2(5)
C49A C47A C40A 109.0(5)
C50A C47A C40A 108.6(5)
C50B C47B C48B 113.2(7)
C50B C47B C49B 106.2(8)
C48B C47B C49B 106.4(7)
C50B C47B C40B 110.5(7)
C48B C47B C40B 108.9(6)
C49B C47B C40B 111.7(7)
C53A C51A C42A 110.1(5)
C53A C51A C52A 108.5(5)
C42A C51A C52A 115.4(5)
C53A C51A C54A 106.7(5)
C42A C51A C54A 111.4(5)
C52A C51A C54A 104.3(5)
C54B C51B C52B 108.9(9)
C54B C51B C53B 107.8(9)
C52B C51B C53B 108.9(9)
C54B C51B C42B 113.6(8)
C52B C51B C42B 110.2(9)
C53B C51B C42B 107.3(7)
C51A C52A La1 102.3(4)

loop_
_geom_bond_atom_site_label_1
_geom_bond_atom_site_label_2
_geom_bond_distance
La1 H52A 2.5937
La1 H8C 2.6148
La1 H52B 2.6510
La1 S3A 2.7487(15)
La1 S1A 2.7516(15)
La1 S2A 2.7636(15)
La1 C19A 2.968(6)
La1 C52A 3.011(6)
La1 C37A 3.037(6)
La1 C8A 3.097(6)
La1 C1A 3.122(5)
La2 H34D 2.5952
La2 H8E 2.6377
La2 H8D 2.6799
La2 S3B 2.719(2)
La2 S1B 2.7700(16)
La2 S2B 2.7737(15)
La2 C37B 2.947(7)
La2 C1B 3.006(6)
La2 C8B 3.031(7)
La2 C34B 3.051(6)
La2 C2B 3.084(5)
S1A C1A 1.793(6)
S2A C19A 1.788(6)
S3A C37A 1.793(6)
S1B C1B 1.778(6)
S2B C19B 1.795(6)
S3B C37B 1.806(7)
C1A C2A 1.427(8)
C1A C6A 1.431(8)
C1B C6B 1.422(9)
C1B C2B 1.432(8)
C2B C3B 1.406(8)
C2B C7B 1.561(8)
C2A C3A 1.404(8)
C2A C7A 1.557(8)
C3A C4A 1.385(8)
C3B C4B 1.379(9)
C4A C5A 1.399(8)
C4A C11A 1.529(8)
C4B C5B 1.395(9)
C4B C11B 1.538(8)
C5A C6A 1.389(8)
C5B C6B 1.381(9)
C6A C15A 1.563(8)
C6B C15B 1.549(9)
C7A C10A 1.539(8)
C7A C9A 1.543(8)
C7A C8A 1.547(8)
C7B C9B 1.529(10)
C7B C10B 1.536(9)
C7B C8B 1.539(8)
C11A C12A 1.525(8)
C11A C14A 1.536(8)
C11A C13A 1.547(8)
C11B C12B 1.534(10)
C11B C13B 1.535(9)
C11B C14B 1.536(11)
C15A C17A 1.532(8)
C15A C16A 1.535(8)
C15A C18A 1.541(8)
C15B C17B 1.538(12)
C15B C16B 1.548(11)
C15B C18B 1.561(12)
C19B C24B 1.418(8)
C19B C20B 1.427(8)
C19A C24A 1.414(9)
C19A C20A 1.443(8)
C20B C21B 1.394(8)
C20B C25B 1.559(8)
C20A C21A 1.398(8)
C20A C25A 1.566(8)
C21B C22B 1.395(8)
C21A C22A 1.386(9)
C22B C23B 1.391(8)
C22B C29B 1.528(8)
C22A C23A 1.383(9)
C22A C29A 1.544(8)
C23B C24B 1.417(8)
C23A C24A 1.395(8)
C24B C33B 1.562(8)
C24A C33A 1.555(9)
C25B C26B 1.534(8)
C25B C28B 1.541(8)
C25B C27B 1.549(8)
C25A C27A 1.537(9)
C25A C26A 1.537(9)
C25A C28A 1.539(9)
C29B C31B 1.525(8)
C29B C32B 1.532(8)
C29B C30B 1.537(8)
C29A C31A 1.493(12)
C29A C32A 1.515(13)
C29A C30A 1.537(10)
C33B C35B 1.528(8)
C33B C36B 1.537(8)
C33B C34B 1.557(8)
C33A C35A 1.530(9)
C33A C34A 1.543(9)
C33A C36A 1.558(9)
C37A C38A 1.424(8)
C37A C42A 1.427(8)
C37B C42B 1.393(11)
C37B C38B 1.415(12)
C38A C39A 1.388(8)
C38A C43A 1.561(8)
C38B C39B 1.421(10)
C38B C43B 1.554(11)
C39A C40A 1.396(8)
C39B C40B 1.377(9)
C40A C41A 1.370(8)
C40A C47A 1.543(8)
C40B C41B 1.385(9)
C40B C47B 1.543(8)
C41B C42B 1.380(9)
C41A C42A 1.408(8)
C42A C51A 1.547(8)
C42B C51B 1.597(12)
C43A C45A 1.529(9)
C43A C44A 1.542(9)
C43A C46A 1.544(9)
C43B C46B 1.464(15)
C43B C45B 1.543(12)
C43B C44B 1.558(13)
C47A C48A 1.520(9)
C47A C49A 1.529(9)
C47A C50A 1.530(9)
C47B C50B 1.494(13)
C47B C48B 1.498(11)
C47B C49B 1.516(13)
C51A C53A 1.542(8)
C51A C52A 1.549(8)
C51A C54A 1.551(9)
C51B C54B 1.510(14)
C51B C52B 1.533(16)
C51B C53B 1.557(12)

loop_
_cod_related_entry_id
_cod_related_entry_database
_cod_related_entry_code
1 ChemSpider 30660036
